data_4035413
loop_
_publ_author_name
'Peng, Hui'
'Luo, Wenkun'
'Jiang, Huanfeng'
'Yin, Biaolin'

_publ_section_title
;
 Tandem Achmatowicz Rearrangement and Acetalization of
 1-[5-(Hydroxyalkyl)-furan-2-yl]-cyclobutanols Leading to Dispiroacetals
 and Subsequent Ring-Expansion to Form 6,7-Dihydrobenzofuran-4(5 H)-ones.
;
_journal_issue 20
_journal_name_full 'The Journal of organic chemistry'
_journal_page_first 12869
_journal_page_last 12879
_journal_paper_doi 10.1021/acs.joc.8b01765
_journal_volume 83
_journal_year 2018
_chemical_absolute_configuration ad
_chemical_formula_moiety 'C18 H20 O4, H2 O'
_chemical_formula_sum 'C18 H22 O5'
_chemical_formula_weight 318.35
_space_group_crystal_system monoclinic
_space_group_IT_number 9
_space_group_name_Hall 'C -2yc'
_space_group_name_H-M_alt 'C 1 c 1'
_atom_sites_solution_hydrogens mixed
_atom_sites_solution_primary dual
_audit_creation_date 2017-03-08
_audit_creation_method
;
Olex2 1.2
(compiled 2017.03.02 svn.r3394 for OlexSys, GUI svn.r5324)
;
_cell_angle_alpha 90
_cell_angle_beta 101.193(3)
_cell_angle_gamma 90
_cell_formula_units_Z 4
_cell_length_a 17.8930(5)
_cell_length_b 9.7900(3)
_cell_length_c 9.2333(3)
_cell_measurement_reflns_used 6137
_cell_measurement_temperature 100.00(10)
_cell_measurement_theta_max 69.085
_cell_measurement_theta_min 2.987
_cell_volume 1586.65(9)
_computing_cell_refinement 'CrysAlisPro 1.171.38.43f (Rigaku OD, 2015)'
_computing_data_collection 'CrysAlisPro 1.171.38.43f (Rigaku OD, 2015)'
_computing_data_reduction 'CrysAlisPro 1.171.38.43f (Rigaku OD, 2015)'
_computing_molecular_graphics 'Olex2 (Dolomanov et al., 2009)'
_computing_publication_material 'Olex2 (Dolomanov et al., 2009)'
_computing_structure_refinement 'ShelXL (Sheldrick, 2015)'
_computing_structure_solution 'ShelXT (Sheldrick, 2015)'
_diffrn_ambient_environment N~2~
_diffrn_ambient_temperature 100.00(10)
_diffrn_detector 'CCD plate'
_diffrn_detector_area_resol_mean 5.2684
_diffrn_detector_type AtlasS2
_diffrn_measured_fraction_theta_full 0.998
_diffrn_measured_fraction_theta_max 0.986
_diffrn_measurement_details
;
List of Runs (angles in degrees, time in seconds):

  # Type    Start    End  Width  t~exp~   \w     \q     \k     \f   Frames
--------------------------------------------------------------------------
  1  \w    -65.00  33.00   1.00    1.00    --  -40.98  37.00 150.00   98
  2  \w   -117.00  -8.00   1.00    1.00    --  -40.98 -77.00   0.00  109
  3  \w     17.00 115.00   1.00    1.00    --   40.98  37.00-150.00   98
  4  \w     23.00  97.00   1.00    1.00    --   40.98-125.00-120.00   74
  5  \w     17.00 115.00   1.00    1.00    --   40.98  37.00 -90.00   98
  6  \w     94.00 178.00   1.00    1.00    --  106.95 125.00 120.00   84
  7  \w     34.00 121.00   1.00    1.00    --  106.95-125.00   0.00   87
  8  \w     79.00 178.00   1.00    1.00    --  106.95  30.00 150.00   99
  9  \w     94.00 178.00   1.00    1.00    --  106.95 125.00   0.00   84
 10  \w     78.00 178.00   1.00    1.00    --  106.95  61.00-180.00  100
 11  \w     79.00 178.00   1.00    1.00    --  106.95  30.00 -90.00   99
 12  \w     79.00 178.00   1.00    1.00    --  106.95  30.00  90.00   99
 13  \w     34.00 137.00   1.00    1.00    --  106.95 -68.00 -29.00  103
 14  \w     78.00 178.00   1.00    1.00    --  106.95  61.00-150.00  100
 15  \w     94.00 178.00   1.00    1.00    --  106.95 125.00 -60.00   84
 16  \w   -117.00 -29.00   1.00    1.00    --  -40.98 -77.00 -90.00   88
;
_diffrn_measurement_device 'four-circle diffractometer'
_diffrn_measurement_device_type 'SuperNova, Dual, Cu at zero, AtlasS2'
_diffrn_measurement_method '\w scans'
_diffrn_orient_matrix_type 'CrysAlisPro convention (1999,Acta A55,543-557)'
_diffrn_orient_matrix_UB_11 0.0661168000
_diffrn_orient_matrix_UB_12 0.0971142000
_diffrn_orient_matrix_UB_13 -0.0135393000
_diffrn_orient_matrix_UB_21 -0.0103376000
_diffrn_orient_matrix_UB_22 0.0737024000
_diffrn_orient_matrix_UB_23 0.1420208000
_diffrn_orient_matrix_UB_31 0.0567466000
_diffrn_orient_matrix_UB_32 -0.0994383000
_diffrn_orient_matrix_UB_33 0.0928136000
_diffrn_radiation_monochromator mirror
_diffrn_radiation_probe x-ray
_diffrn_radiation_type CuK\a
_diffrn_radiation_wavelength 1.54184
_diffrn_reflns_av_R_equivalents 0.0263
_diffrn_reflns_av_unetI/netI 0.0196
_diffrn_reflns_Laue_measured_fraction_full 0.998
_diffrn_reflns_Laue_measured_fraction_max 0.986
_diffrn_reflns_limit_h_max 22
_diffrn_reflns_limit_h_min -21
_diffrn_reflns_limit_k_max 11
_diffrn_reflns_limit_k_min -12
_diffrn_reflns_limit_l_max 11
_diffrn_reflns_limit_l_min -11
_diffrn_reflns_number 6656
_diffrn_reflns_point_group_measured_fraction_full 0.819
_diffrn_reflns_point_group_measured_fraction_max 0.799
_diffrn_reflns_theta_full 67.684
_diffrn_reflns_theta_max 73.472
_diffrn_reflns_theta_min 5.039
_diffrn_source 'micro-focus sealed X-ray tube'
_diffrn_source_type 'SuperNova (Cu) X-ray Source'
_exptl_absorpt_coefficient_mu 0.795
_exptl_absorpt_correction_T_max 1.00000
_exptl_absorpt_correction_T_min 0.55945
_exptl_absorpt_correction_type multi-scan
_exptl_absorpt_process_details SADABS
_exptl_crystal_colour colorless
_exptl_crystal_density_diffrn 1.333
_exptl_crystal_description block
_exptl_crystal_F_000 680
_exptl_crystal_size_max 0.2
_exptl_crystal_size_mid 0.15
_exptl_crystal_size_min 0.1
_refine_diff_density_max 0.386
_refine_diff_density_min -0.199
_refine_diff_density_rms 0.041
_refine_ls_abs_structure_details
;
 Flack x determined using 952 quotients [(I+)-(I-)]/[(I+)+(I-)]
 (Parsons, Flack and Wagner, Acta Cryst. B69 (2013) 249-259).
;
_refine_ls_abs_structure_Flack 0.04(10)
_refine_ls_extinction_method none
_refine_ls_goodness_of_fit_ref 1.064
_refine_ls_hydrogen_treatment constr
_refine_ls_matrix_type full
_refine_ls_number_parameters 213
_refine_ls_number_reflns 2557
_refine_ls_number_restraints 2
_refine_ls_restrained_S_all 1.064
_refine_ls_R_factor_all 0.0325
_refine_ls_R_factor_gt 0.0324
_refine_ls_shift/su_max 0.000
_refine_ls_shift/su_mean 0.000
_refine_ls_structure_factor_coef Fsqd
_refine_ls_weighting_details 'w=1/[\s^2^(Fo^2^)+(0.0495P)^2^+1.0353P] where P=(Fo^2^+2Fc^2^)/3'
_refine_ls_weighting_scheme calc
_refine_ls_wR_factor_gt 0.0853
_refine_ls_wR_factor_ref 0.0854
_reflns_Friedel_coverage 0.618
_reflns_Friedel_fraction_full 0.640
_reflns_Friedel_fraction_max 0.612
_reflns_number_gt 2549
_reflns_number_total 2557
_reflns_threshold_expression 'I > 2\s(I)'
_cod_data_source_file jo8b01765_si_002.cif
_cod_data_source_block p_3_316
_cod_database_code 4035413
_shelx_shelxl_version_number 2016/6
_shelx_space_group_comment
;
The symmetry employed for this shelxl refinement is uniquely defined
by the following loop, which should always be used as a source of
symmetry information in preference to the above space-group names.
They are only intended as comments.
;
_shelx_estimated_absorpt_t_max 0.925
_shelx_estimated_absorpt_t_min 0.857
_reflns_odcompleteness_completeness 99.80
_reflns_odcompleteness_iscentric 1
_reflns_odcompleteness_theta 66.97
_olex2_refinement_description
;
1. Fixed Uiso
 At 1.2 times of:
  All C(H) groups, All C(H,H) groups
 At 1.5 times of:
  All C(H,H,H) groups, All O(H) groups, All O(H,H) groups
2.a Free rotating group:
 O1W(H1WA,H1WB)
2.b Ternary CH refined with riding coordinates:
 C3(H3)
2.c Secondary CH2 refined with riding coordinates:
 C15(H15A,H15B), C16(H16A,H16B), C4(H4A,H4B), C17(H17A,H17B), C2(H2A,H2B)
2.d Aromatic/amide H refined with riding coordinates:
 C14(H14), C13(H13), C7(H7), C10(H10), C11(H11)
2.e Idealised Me refined as rotating group:
 C18(H18A,H18B,H18C)
2.f Idealised tetrahedral OH refined as rotating group:
 O2(H2)
;
_olex2_submission_special_instructions 'No special instructions were received'
_oxdiff_exptl_absorpt_empirical_details
;
Empirical correction (ABSPACK) includes:
- Absorption correction using spherical harmonics
- Frame scaling
;
_oxdiff_exptl_absorpt_empirical_full_max 6.660
_oxdiff_exptl_absorpt_empirical_full_min 0.609

loop_
_space_group_symop_operation_xyz
'x, y, z'
'x, -y, z+1/2'
'x+1/2, y+1/2, z'
'x+1/2, -y+1/2, z+1/2'

loop_
_atom_site_label
_atom_site_type_symbol
_atom_site_fract_x
_atom_site_fract_y
_atom_site_fract_z
_atom_site_U_iso_or_equiv
_atom_site_adp_type
_atom_site_occupancy
_atom_site_site_symmetry_order
_atom_site_calc_flag
_atom_site_refinement_flags_posn
O1 O 0.55773(10) 0.69323(15) 0.6482(2) 0.0175(3) Uani 1 1 d .
O4 O 0.50468(11) 0.24446(17) 0.53028(19) 0.0212(4) Uani 1 1 d .
O3 O 0.15434(10) 0.67863(17) -0.09365(18) 0.0192(4) Uani 1 1 d .
O1W O 0.91052(11) 0.47719(17) 0.92291(19) 0.0230(4) Uani 1 1 d .
H1WA H 0.884732 0.462780 0.836795 0.034 Uiso 1 1 d G
H1WB H 0.938031 0.407820 0.951382 0.034 Uiso 1 1 d G
O2 O 0.83748(10) 0.57097(18) 1.13601(19) 0.0225(4) Uani 1 1 d .
H2 H 0.858489 0.538601 1.072400 0.034 Uiso 1 1 calc GR
C1 C 0.51215(14) 0.6080(2) 0.5549(2) 0.0157(5) Uani 1 1 d .
C12 C 0.20952(13) 0.6423(2) 0.0250(2) 0.0156(5) Uani 1 1 d .
C5 C 0.48947(13) 0.3654(2) 0.5036(2) 0.0145(4) Uani 1 1 d .
C14 C 0.26768(14) 0.4976(2) 0.2255(2) 0.0161(5) Uani 1 1 d .
H14 H 0.266245 0.418082 0.280090 0.019 Uiso 1 1 calc R
C6 C 0.53135(14) 0.4758(2) 0.5877(2) 0.0140(4) Uani 1 1 d .
C15 C 0.66277(14) 0.6836(2) 0.8615(3) 0.0152(5) Uani 1 1 d .
H15A H 0.635338 0.725896 0.930553 0.018 Uiso 1 1 calc R
H15B H 0.687769 0.755276 0.816160 0.018 Uiso 1 1 calc R
C13 C 0.20776(14) 0.5244(2) 0.1080(2) 0.0158(5) Uani 1 1 d .
H13 H 0.167042 0.464008 0.085461 0.019 Uiso 1 1 calc R
C8 C 0.60805(14) 0.6108(2) 0.7457(3) 0.0148(4) Uani 1 1 d .
C7 C 0.59439(14) 0.4784(2) 0.7124(2) 0.0154(5) Uani 1 1 d .
H7 H 0.620235 0.403510 0.759955 0.018 Uiso 1 1 calc R
C9 C 0.32911(14) 0.5847(2) 0.2640(2) 0.0162(5) Uani 1 1 d .
C10 C 0.32962(15) 0.7034(2) 0.1785(3) 0.0188(5) Uani 1 1 d .
H10 H 0.370095 0.764243 0.201548 0.023 Uiso 1 1 calc R
C18 C 0.09005(14) 0.5886(3) -0.1316(3) 0.0221(5) Uani 1 1 d .
H18A H 0.056167 0.622990 -0.217322 0.033 Uiso 1 1 calc GR
H18B H 0.063671 0.583533 -0.050569 0.033 Uiso 1 1 calc GR
H18C H 0.107389 0.499177 -0.152106 0.033 Uiso 1 1 calc GR
C16 C 0.72245(14) 0.5865(2) 0.9444(2) 0.0162(5) Uani 1 1 d .
H16A H 0.697151 0.512301 0.985108 0.019 Uiso 1 1 calc R
H16B H 0.751360 0.547633 0.875780 0.019 Uiso 1 1 calc R
C11 C 0.27097(14) 0.7314(2) 0.0605(3) 0.0181(5) Uani 1 1 d .
H11 H 0.272670 0.810093 0.004730 0.022 Uiso 1 1 calc R
C4 C 0.42579(13) 0.4090(2) 0.3779(3) 0.0164(5) Uani 1 1 d .
H4A H 0.385687 0.340963 0.366678 0.020 Uiso 1 1 calc R
H4B H 0.445546 0.410017 0.287206 0.020 Uiso 1 1 calc R
C17 C 0.77668(14) 0.6575(2) 1.0684(3) 0.0189(5) Uani 1 1 d .
H17A H 0.797633 0.737857 1.029423 0.023 Uiso 1 1 calc R
H17B H 0.748569 0.687548 1.142485 0.023 Uiso 1 1 calc R
C3 C 0.39062(15) 0.5499(3) 0.3973(3) 0.0206(5) Uani 1 1 d .
H3 H 0.365396 0.542655 0.482182 0.025 Uiso 1 1 calc R
C2 C 0.45130(15) 0.6599(3) 0.4346(3) 0.0214(5) Uani 1 1 d .
H2A H 0.472462 0.681283 0.348175 0.026 Uiso 1 1 calc R
H2B H 0.429149 0.742423 0.466244 0.026 Uiso 1 1 calc R

loop_
_atom_site_aniso_label
_atom_site_aniso_U_11
_atom_site_aniso_U_22
_atom_site_aniso_U_33
_atom_site_aniso_U_23
_atom_site_aniso_U_13
_atom_site_aniso_U_12
O1 0.0159(8) 0.0155(8) 0.0177(8) 0.0019(7) -0.0054(6) 0.0000(7)
O4 0.0228(9) 0.0149(8) 0.0214(8) 0.0001(7) -0.0065(7) 0.0020(7)
O3 0.0156(9) 0.0229(8) 0.0158(9) 0.0045(6) -0.0048(6) 0.0021(7)
O1W 0.0229(10) 0.0230(9) 0.0189(8) -0.0018(7) -0.0060(7) 0.0057(7)
O2 0.0197(9) 0.0295(9) 0.0144(8) 0.0002(7) -0.0062(7) 0.0041(8)
C1 0.0140(12) 0.0161(11) 0.0159(11) -0.0005(8) 0.0000(9) -0.0008(9)
C12 0.0159(12) 0.0187(11) 0.0099(10) -0.0003(8) -0.0032(9) 0.0047(9)
C5 0.0134(11) 0.0176(11) 0.0111(10) 0.0015(8) -0.0008(8) 0.0024(8)
C14 0.0207(12) 0.0154(10) 0.0105(9) 0.0016(8) -0.0014(9) 0.0030(9)
C6 0.0128(11) 0.0185(11) 0.0097(10) 0.0018(8) -0.0008(8) 0.0024(9)
C15 0.0134(11) 0.0157(10) 0.0150(11) 0.0009(8) -0.0011(8) 0.0003(8)
C13 0.0160(12) 0.0172(10) 0.0132(11) -0.0012(8) 0.0004(9) -0.0005(9)
C8 0.0123(11) 0.0185(10) 0.0123(10) 0.0032(9) -0.0010(8) 0.0023(9)
C7 0.0143(12) 0.0161(11) 0.0138(10) 0.0006(8) -0.0018(9) 0.0023(9)
C9 0.0176(12) 0.0162(10) 0.0124(11) -0.0009(8) -0.0030(9) 0.0040(9)
C10 0.0171(12) 0.0152(10) 0.0213(12) 0.0004(8) -0.0036(9) 0.0001(9)
C18 0.0175(13) 0.0248(12) 0.0201(12) 0.0004(9) -0.0062(10) 0.0026(10)
C16 0.0154(12) 0.0165(10) 0.0141(11) -0.0003(8) -0.0034(9) 0.0014(9)
C11 0.0185(12) 0.0171(10) 0.0171(11) 0.0035(9) -0.0003(9) 0.0018(9)
C4 0.0133(12) 0.0169(10) 0.0162(11) -0.0013(8) -0.0040(9) 0.0003(9)
C17 0.0179(12) 0.0192(11) 0.0156(12) -0.0010(9) -0.0062(9) 0.0003(10)
C3 0.0205(13) 0.0196(11) 0.0186(11) 0.0007(9) -0.0037(10) 0.0034(10)
C2 0.0226(14) 0.0162(11) 0.0214(13) 0.0007(9) -0.0055(10) 0.0014(10)

loop_
_atom_type_symbol
_atom_type_description
_atom_type_scat_dispersion_real
_atom_type_scat_dispersion_imag
_atom_type_scat_source
C C 0.0181 0.0091 'International Tables Vol C Tables 4.2.6.8 and 6.1.1.4'
H H 0.0000 0.0000 'International Tables Vol C Tables 4.2.6.8 and 6.1.1.4'
O O 0.0492 0.0322 'International Tables Vol C Tables 4.2.6.8 and 6.1.1.4'

loop_
_geom_angle_atom_site_label_1
_geom_angle_atom_site_label_2
_geom_angle_atom_site_label_3
_geom_angle
C1 O1 C8 106.65(17)
C12 O3 C18 116.98(18)
H1WA O1W H1WB 109.5
C17 O2 H2 109.5
O1 C1 C6 110.5(2)
O1 C1 C2 121.9(2)
C6 C1 C2 127.6(2)
O3 C12 C13 124.5(2)
O3 C12 C11 116.04(19)
C13 C12 C11 119.5(2)
O4 C5 C6 122.6(2)
O4 C5 C4 121.8(2)
C6 C5 C4 115.54(19)
C13 C14 H14 118.8
C9 C14 H14 118.8
C9 C14 C13 122.5(2)
C1 C6 C5 120.6(2)
C1 C6 C7 106.6(2)
C7 C6 C5 132.9(2)
H15A C15 H15B 108.0
C8 C15 H15A 109.4
C8 C15 H15B 109.4
C8 C15 C16 111.31(19)
C16 C15 H15A 109.4
C16 C15 H15B 109.4
C12 C13 C14 119.3(2)
C12 C13 H13 120.3
C14 C13 H13 120.3
O1 C8 C15 116.02(19)
C7 C8 O1 110.1(2)
C7 C8 C15 133.9(2)
C6 C7 H7 126.9
C8 C7 C6 106.1(2)
C8 C7 H7 126.9
C14 C9 C10 117.2(2)
C14 C9 C3 119.0(2)
C10 C9 C3 123.8(2)
C9 C10 H10 119.4
C11 C10 C9 121.3(2)
C11 C10 H10 119.4
O3 C18 H18A 109.5
O3 C18 H18B 109.5
O3 C18 H18C 109.5
H18A C18 H18B 109.5
H18A C18 H18C 109.5
H18B C18 H18C 109.5
C15 C16 H16A 109.2
C15 C16 H16B 109.2
H16A C16 H16B 107.9
C17 C16 C15 112.18(18)
C17 C16 H16A 109.2
C17 C16 H16B 109.2
C12 C11 H11 119.9
C10 C11 C12 120.3(2)
C10 C11 H11 119.9
C5 C4 H4A 108.5
C5 C4 H4B 108.5
C5 C4 C3 115.1(2)
H4A C4 H4B 107.5
C3 C4 H4A 108.5
C3 C4 H4B 108.5
O2 C17 C16 112.36(18)
O2 C17 H17A 109.1
O2 C17 H17B 109.1
C16 C17 H17A 109.1
C16 C17 H17B 109.1
H17A C17 H17B 107.9
C9 C3 C4 110.7(2)
C9 C3 H3 106.9
C4 C3 H3 106.9
C2 C3 C9 113.42(19)
C2 C3 C4 111.7(2)
C2 C3 H3 106.9
C1 C2 C3 108.3(2)
C1 C2 H2A 110.0
C1 C2 H2B 110.0
C3 C2 H2A 110.0
C3 C2 H2B 110.0
H2A C2 H2B 108.4

loop_
_geom_bond_atom_site_label_1
_geom_bond_atom_site_label_2
_geom_bond_distance
O1 C1 1.353(3)
O1 C8 1.399(3)
O4 C5 1.229(3)
O3 C12 1.372(3)
O3 C18 1.437(3)
O1W H1WA 0.8500
O1W H1WB 0.8500
O2 H2 0.8200
O2 C17 1.424(3)
C1 C6 1.358(3)
C1 C2 1.486(3)
C12 C13 1.390(3)
C12 C11 1.392(3)
C5 C6 1.452(3)
C5 C4 1.522(3)
C14 H14 0.9300
C14 C13 1.394(3)
C14 C9 1.382(3)
C6 C7 1.447(3)
C15 H15A 0.9700
C15 H15B 0.9700
C15 C8 1.484(3)
C15 C16 1.520(3)
C13 H13 0.9300
C8 C7 1.343(3)
C7 H7 0.9300
C9 C10 1.406(3)
C9 C3 1.522(3)
C10 H10 0.9300
C10 C11 1.386(3)
C18 H18A 0.9600
C18 H18B 0.9600
C18 H18C 0.9600
C16 H16A 0.9700
C16 H16B 0.9700
C16 C17 1.518(3)
C11 H11 0.9300
C4 H4A 0.9700
C4 H4B 0.9700
C4 C3 1.541(3)
C17 H17A 0.9700
C17 H17B 0.9700
C3 H3 0.9800
C3 C2 1.520(3)
C2 H2A 0.9700
C2 H2B 0.9700
